data_7044850
loop_
_publ_author_name
'van Rixel, Vincent H. S.'
'Moolenaar, Geri F.'
'Siegler, Maxime A.'
'Messori, Luigi'
'Bonnet, Sylvestre'

_publ_section_title
;
 Controlling with light the interaction between trans-tetrapyridyl
 ruthenium complexes and an oligonucleotide.
;
_journal_issue 2
_journal_name_full 'Dalton transactions (Cambridge, England : 2003)'
_journal_page_first 507
_journal_page_last 516
_journal_paper_doi 10.1039/c7dt03613b
_journal_volume 47
_journal_year 2018
_chemical_formula_moiety 'C26 H32 N6 O2 Ru S2, 2(F6 P)'
_chemical_formula_sum 'C26 H32 F12 N6 O2 P2 Ru S2'
_chemical_formula_weight 915.70
_space_group_crystal_system monoclinic
_space_group_IT_number 15
_space_group_name_Hall '-I 2ya'
_space_group_name_H-M_alt 'I 1 2/a 1'
_symmetry_space_group_name_Hall '-I 2ya'
_symmetry_space_group_name_H-M 'I 1 2/a 1'
_atom_sites_solution_hydrogens mixed
_atom_sites_solution_primary direct
_atom_sites_solution_secondary difmap
_audit_creation_method SHELXL-2014/7
_audit_update_record
;
2017-02-28 deposited with the CCDC.
2017-11-20 downloaded from the CCDC.
;
_cell_angle_alpha 90
_cell_angle_beta 96.7047(15)
_cell_angle_gamma 90
_cell_formula_units_Z 4
_cell_length_a 18.9321(3)
_cell_length_b 11.23471(18)
_cell_length_c 15.6066(2)
_cell_measurement_reflns_used 6879
_cell_measurement_temperature 110(2)
_cell_measurement_theta_max 71.98
_cell_measurement_theta_min 4.56
_cell_volume 3296.77(9)
_computing_cell_refinement
;
CrysAlisPro, Agilent Technologies,
Version 1.171.36.32 (release 02-08-2013 CrysAlis171 .NET)
(compiled Aug  2 2013,16:46:58)
;
_computing_data_collection
;
CrysAlisPro, Agilent Technologies,
Version 1.171.36.32 (release 02-08-2013 CrysAlis171 .NET)
(compiled Aug  2 2013,16:46:58)
;
_computing_data_reduction
;
CrysAlisPro, Agilent Technologies,
Version 1.171.36.32 (release 02-08-2013 CrysAlis171 .NET)
(compiled Aug  2 2013,16:46:58)
;
_computing_molecular_graphics 'SHELXTL v6.10 (Sheldrick, 2008)'
_computing_publication_material 'SHELXTL v6.10 (Sheldrick, 2008)'
_computing_structure_refinement 'SHELXL-2014/7 (Sheldrick, 2014)'
_computing_structure_solution 'SHELXS-2014/7 (Sheldrick, 2014)'
_diffrn_ambient_temperature 110(2)
_diffrn_measured_fraction_theta_full 1.000
_diffrn_measured_fraction_theta_max 1.000
_diffrn_measurement_device_type 'SuperNova, Dual, Cu at zero, Atlas'
_diffrn_measurement_method '\w scans'
_diffrn_radiation_monochromator mirror
_diffrn_radiation_source 'SuperNova (Cu) X-ray Source'
_diffrn_radiation_type CuK\a
_diffrn_radiation_wavelength 1.54178
_diffrn_reflns_av_R_equivalents 0.0244
_diffrn_reflns_av_unetI/netI 0.0224
_diffrn_reflns_Laue_measured_fraction_full 1.000
_diffrn_reflns_Laue_measured_fraction_max 1.000
_diffrn_reflns_limit_h_max 23
_diffrn_reflns_limit_h_min -23
_diffrn_reflns_limit_k_max 13
_diffrn_reflns_limit_k_min -13
_diffrn_reflns_limit_l_max 13
_diffrn_reflns_limit_l_min -19
_diffrn_reflns_number 10972
_diffrn_reflns_point_group_measured_fraction_full 1.000
_diffrn_reflns_point_group_measured_fraction_max 1.000
_diffrn_reflns_theta_full 67.679
_diffrn_reflns_theta_max 71.879
_diffrn_reflns_theta_min 4.585
_exptl_absorpt_coefficient_mu 6.938
_exptl_absorpt_correction_T_max 0.881
_exptl_absorpt_correction_T_min 0.391
_exptl_absorpt_correction_type analytical
_exptl_absorpt_process_details
;
CrysAlisPro, Agilent Technologies,
Version 1.171.36.32 (release 02-08-2013 CrysAlis171 .NET)
(compiled Aug  2 2013,16:46:58)
Analytical numeric absorption correction using a multifaceted crystal
            model based on expressions derived by R.C. Clark & J.S. Reid.
(Clark, R. C. & Reid, J. S. (1995). Acta Cryst. A51, 887-897)
;
_exptl_crystal_colour orange-red
_exptl_crystal_density_diffrn 1.845
_exptl_crystal_description needle
_exptl_crystal_F_000 1840
_exptl_crystal_size_max 0.25
_exptl_crystal_size_mid 0.05
_exptl_crystal_size_min 0.02
_refine_diff_density_max 2.105
_refine_diff_density_min -0.742
_refine_diff_density_rms 0.097
_refine_ls_extinction_method none
_refine_ls_goodness_of_fit_ref 1.061
_refine_ls_hydrogen_treatment mixed
_refine_ls_matrix_type full
_refine_ls_number_parameters 239
_refine_ls_number_reflns 3243
_refine_ls_number_restraints 2
_refine_ls_restrained_S_all 1.061
_refine_ls_R_factor_all 0.0399
_refine_ls_R_factor_gt 0.0378
_refine_ls_shift/su_max 0.001
_refine_ls_shift/su_mean 0.000
_refine_ls_structure_factor_coef Fsqd
_refine_ls_weighting_details 'w=1/[\s^2^(Fo^2^)+(0.0538P)^2^+14.6204P] where P=(Fo^2^+2Fc^2^)/3'
_refine_ls_weighting_scheme calc
_refine_ls_wR_factor_gt 0.1016
_refine_ls_wR_factor_ref 0.1034
_reflns_Friedel_coverage 0.000
_reflns_number_gt 3045
_reflns_number_total 3243
_reflns_threshold_expression 'I > 2\s(I)'
_cod_data_source_file c7dt03613b2.cif
_cod_data_source_block 4_PF6
_cod_depositor_comments 'Adding full bibliography for 7044850--7044852.cif.'
_cod_database_code 7044850
_shelx_shelxl_version_number 2014/7
_shelx_space_group_comment
;
The symmetry employed for this shelxl refinement is uniquely defined
by the following loop, which should always be used as a source of
symmetry information in preference to the above space-group names.
They are only intended as comments.
;

loop_
_space_group_symop_operation_xyz
'x, y, z'
'-x+1/2, y, -z'
'x+1/2, y+1/2, z+1/2'
'-x+1, y+1/2, -z+1/2'
'-x, -y, -z'
'x-1/2, -y, z'
'-x+1/2, -y+1/2, -z+1/2'
'x, -y+1/2, z+1/2'

loop_
_atom_site_label
_atom_site_type_symbol
_atom_site_fract_x
_atom_site_fract_y
_atom_site_fract_z
_atom_site_U_iso_or_equiv
_atom_site_adp_type
_atom_site_occupancy
_atom_site_site_symmetry_order
_atom_site_calc_flag
_atom_site_refinement_flags_posn
_atom_site_refinement_flags_adp
_atom_site_refinement_flags_occupancy
Ru1 Ru 0.2500 0.67363(3) 0.0000 0.01836(12) Uani 1 2 d S T P
S1 S 0.36251(4) 0.67046(7) 0.08607(5) 0.02375(19) Uani 1 1 d . . .
C1 C 0.25228(17) 0.4381(3) 0.0971(2) 0.0245(7) Uani 1 1 d . . .
H1 H 0.2888 0.4206 0.0621 0.029 Uiso 1 1 calc R U .
C2 C 0.23205(19) 0.3499(3) 0.1498(2) 0.0285(7) Uani 1 1 d . . .
H2 H 0.2535 0.2733 0.1506 0.034 Uiso 1 1 calc R U .
C3 C 0.17916(19) 0.3757(3) 0.2021(2) 0.0304(7) Uani 1 1 d . . .
H3 H 0.1608 0.3151 0.2357 0.036 Uiso 1 1 calc R U .
C4 C 0.15426(18) 0.4891(3) 0.2042(2) 0.0291(7) Uani 1 1 d . . .
H4 H 0.1201 0.5091 0.2419 0.035 Uiso 1 1 calc R U .
C5 C 0.17903(17) 0.5766(3) 0.1509(2) 0.0234(6) Uani 1 1 d . . .
C6 C 0.17598(17) 0.8012(3) 0.1342(2) 0.0215(6) Uani 1 1 d . . .
C7 C 0.14977(17) 0.9024(3) 0.1728(2) 0.0259(7) Uani 1 1 d . . .
H7 H 0.1217 0.8944 0.2191 0.031 Uiso 1 1 calc R U .
C8 C 0.16537(18) 1.0132(3) 0.1428(2) 0.0279(7) Uani 1 1 d . . .
H8 H 0.1488 1.0825 0.1690 0.034 Uiso 1 1 calc R U .
C9 C 0.20552(17) 1.0236(3) 0.0738(2) 0.0252(7) Uani 1 1 d . . .
H9 H 0.2156 1.0996 0.0515 0.030 Uiso 1 1 calc R U .
C10 C 0.23018(16) 0.9221(3) 0.03860(19) 0.0225(6) Uani 1 1 d . . .
C11 C 0.42553(19) 0.5719(3) 0.0426(3) 0.0343(8) Uani 1 1 d . . .
H11A H 0.4355 0.6014 -0.0138 0.051 Uiso 1 1 calc R U .
H11B H 0.4053 0.4917 0.0363 0.051 Uiso 1 1 calc R U .
H11C H 0.4698 0.5695 0.0821 0.051 Uiso 1 1 calc R U .
C12 C 0.40812(17) 0.8128(3) 0.0793(2) 0.0239(7) Uani 1 1 d . . .
H12A H 0.4200 0.8239 0.0197 0.029 Uiso 1 1 calc R U .
H12B H 0.3755 0.8779 0.0916 0.029 Uiso 1 1 calc R U .
C13 C 0.47547(18) 0.8219(3) 0.1413(2) 0.0256(7) Uani 1 1 d . . .
H13A H 0.5082 0.7561 0.1309 0.031 Uiso 1 1 calc R U .
H13B H 0.4998 0.8983 0.1328 0.031 Uiso 1 1 calc R U .
N1 N 0.22338(14) 0.5493(2) 0.09156(16) 0.0215(5) Uani 1 1 d . . .
N2 N 0.15553(16) 0.6915(3) 0.16161(19) 0.0256(6) Uani 1 1 d D . .
H2A H 0.126(2) 0.702(4) 0.199(2) 0.040(12) Uiso 1 1 d D . .
N3 N 0.21722(14) 0.8110(2) 0.06991(17) 0.0201(5) Uani 1 1 d . . .
O1 O 0.45647(14) 0.8150(3) 0.22710(16) 0.0355(6) Uani 1 1 d D . .
H1A H 0.492(2) 0.802(4) 0.265(3) 0.053 Uiso 1 1 d D U .
P1 P 0.42694(5) 0.19497(9) 0.09265(6) 0.0303(2) Uani 1 1 d . . .
F1 F 0.35400(14) 0.1306(3) 0.10251(16) 0.0514(7) Uani 1 1 d . . .
F2 F 0.39093(15) 0.2716(2) 0.01461(15) 0.0493(6) Uani 1 1 d . . .
F3 F 0.50137(13) 0.2567(3) 0.08737(16) 0.0477(6) Uani 1 1 d . . .
F4 F 0.46239(14) 0.1187(2) 0.17404(16) 0.0501(6) Uani 1 1 d . . .
F5 F 0.44631(13) 0.0942(2) 0.02797(16) 0.0471(6) Uani 1 1 d . . .
F6 F 0.40864(11) 0.2975(2) 0.16015(14) 0.0353(5) Uani 1 1 d . . .

loop_
_atom_site_aniso_label
_atom_site_aniso_U_11
_atom_site_aniso_U_22
_atom_site_aniso_U_33
_atom_site_aniso_U_23
_atom_site_aniso_U_13
_atom_site_aniso_U_12
Ru1 0.01845(18) 0.02291(19) 0.01439(18) 0.000 0.00476(12) 0.000
S1 0.0214(4) 0.0289(4) 0.0211(4) 0.0045(3) 0.0029(3) -0.0002(3)
C1 0.0241(15) 0.0271(16) 0.0229(16) -0.0008(13) 0.0046(12) -0.0004(13)
C2 0.0339(18) 0.0274(17) 0.0243(17) 0.0032(13) 0.0042(14) -0.0014(14)
C3 0.0375(19) 0.0294(18) 0.0252(16) 0.0052(14) 0.0081(14) -0.0034(15)
C4 0.0314(17) 0.0340(19) 0.0237(16) 0.0019(14) 0.0110(13) -0.0031(14)
C5 0.0250(15) 0.0272(17) 0.0188(15) 0.0000(12) 0.0055(12) -0.0005(13)
C6 0.0207(15) 0.0275(16) 0.0167(14) -0.0016(12) 0.0033(11) -0.0016(12)
C7 0.0263(16) 0.0316(17) 0.0203(15) -0.0024(13) 0.0056(12) 0.0007(13)
C8 0.0292(16) 0.0279(17) 0.0265(16) -0.0050(14) 0.0025(13) 0.0026(14)
C9 0.0253(15) 0.0248(16) 0.0252(16) -0.0003(13) 0.0015(13) -0.0011(13)
C10 0.0210(15) 0.0257(16) 0.0201(15) 0.0019(12) -0.0001(12) -0.0014(12)
C11 0.0278(17) 0.0293(18) 0.046(2) 0.0014(16) 0.0035(15) 0.0031(14)
C12 0.0236(15) 0.0264(16) 0.0217(15) 0.0009(12) 0.0028(12) 0.0001(12)
C13 0.0216(15) 0.0320(18) 0.0234(16) 0.0000(13) 0.0040(13) 0.0002(12)
N1 0.0207(12) 0.0256(14) 0.0189(12) -0.0011(10) 0.0060(10) -0.0016(10)
N2 0.0275(14) 0.0286(15) 0.0231(14) -0.0012(11) 0.0125(11) -0.0001(11)
N3 0.0187(12) 0.0249(13) 0.0167(12) 0.0002(10) 0.0014(10) -0.0015(10)
O1 0.0267(13) 0.0601(18) 0.0197(12) -0.0003(11) 0.0020(10) 0.0009(12)
P1 0.0293(5) 0.0336(5) 0.0293(5) -0.0021(4) 0.0089(4) -0.0046(4)
F1 0.0483(14) 0.0661(17) 0.0426(13) -0.0190(13) 0.0174(11) -0.0231(13)
F2 0.0664(16) 0.0432(14) 0.0346(12) 0.0028(10) -0.0091(11) 0.0099(12)
F3 0.0390(13) 0.0659(17) 0.0407(13) -0.0045(12) 0.0149(10) -0.0142(12)
F4 0.0601(16) 0.0461(14) 0.0444(14) 0.0080(11) 0.0072(12) 0.0013(12)
F5 0.0512(14) 0.0452(14) 0.0480(14) -0.0109(11) 0.0196(11) -0.0024(11)
F6 0.0341(11) 0.0362(11) 0.0356(11) -0.0096(9) 0.0048(9) 0.0008(9)

loop_
_atom_type_symbol
_atom_type_description
_atom_type_scat_dispersion_real
_atom_type_scat_dispersion_imag
_atom_type_scat_source
C C 0.0181 0.0091 'International Tables Vol C Tables 4.2.6.8 and 6.1.1.4'
H H 0.0000 0.0000 'International Tables Vol C Tables 4.2.6.8 and 6.1.1.4'
N N 0.0311 0.0180 'International Tables Vol C Tables 4.2.6.8 and 6.1.1.4'
O O 0.0492 0.0322 'International Tables Vol C Tables 4.2.6.8 and 6.1.1.4'
F F 0.0727 0.0534 'International Tables Vol C Tables 4.2.6.8 and 6.1.1.4'
P P 0.2955 0.4335 'International Tables Vol C Tables 4.2.6.8 and 6.1.1.4'
S S 0.3331 0.5567 'International Tables Vol C Tables 4.2.6.8 and 6.1.1.4'
Ru Ru 0.0552 3.2960 'International Tables Vol C Tables 4.2.6.8 and 6.1.1.4'

loop_
_geom_angle_atom_site_label_1
_geom_angle_atom_site_label_2
_geom_angle_atom_site_label_3
_geom_angle
_geom_angle_site_symmetry_1
_geom_angle_site_symmetry_3
N3 Ru1 N3 80.94(15) . 2
N3 Ru1 N1 91.56(11) . .
N3 Ru1 N1 169.80(10) 2 .
N3 Ru1 N1 169.80(10) . 2
N3 Ru1 N1 91.56(11) 2 2
N1 Ru1 N1 96.68(14) . 2
N3 Ru1 S1 91.01(8) . .
N3 Ru1 S1 90.29(7) 2 .
N1 Ru1 S1 82.89(7) . .
N1 Ru1 S1 95.96(7) 2 .
N3 Ru1 S1 90.29(7) . 2
N3 Ru1 S1 91.01(7) 2 2
N1 Ru1 S1 95.96(7) . 2
N1 Ru1 S1 82.89(7) 2 2
S1 Ru1 S1 178.29(4) . 2
C11 S1 C12 100.18(16) . .
C11 S1 Ru1 112.45(13) . .
C12 S1 Ru1 110.60(11) . .
N1 C1 C2 124.2(3) . .
N1 C1 H1 117.9 . .
C2 C1 H1 117.9 . .
C1 C2 C3 118.1(3) . .
C1 C2 H2 120.9 . .
C3 C2 H2 120.9 . .
C4 C3 C2 118.9(3) . .
C4 C3 H3 120.5 . .
C2 C3 H3 120.5 . .
C3 C4 C5 120.0(3) . .
C3 C4 H4 120.0 . .
C5 C4 H4 120.0 . .
N1 C5 N2 121.9(3) . .
N1 C5 C4 121.5(3) . .
N2 C5 C4 116.6(3) . .
N3 C6 N2 121.0(3) . .
N3 C6 C7 121.3(3) . .
N2 C6 C7 117.7(3) . .
C8 C7 C6 119.1(3) . .
C8 C7 H7 120.5 . .
C6 C7 H7 120.5 . .
C7 C8 C9 119.9(3) . .
C7 C8 H8 120.1 . .
C9 C8 H8 120.1 . .
C10 C9 C8 118.8(3) . .
C10 C9 H9 120.6 . .
C8 C9 H9 120.6 . .
C9 C10 N3 122.0(3) . .
C9 C10 C10 123.38(19) . 2
N3 C10 C10 114.53(17) . 2
S1 C11 H11A 109.5 . .
S1 C11 H11B 109.5 . .
H11A C11 H11B 109.5 . .
S1 C11 H11C 109.5 . .
H11A C11 H11C 109.5 . .
H11B C11 H11C 109.5 . .
C13 C12 S1 113.0(2) . .
C13 C12 H12A 109.0 . .
S1 C12 H12A 109.0 . .
C13 C12 H12B 109.0 . .
S1 C12 H12B 109.0 . .
H12A C12 H12B 107.8 . .
O1 C13 C12 108.1(3) . .
O1 C13 H13A 110.1 . .
C12 C13 H13A 110.1 . .
O1 C13 H13B 110.1 . .
C12 C13 H13B 110.1 . .
H13A C13 H13B 108.4 . .
C5 N1 C1 116.2(3) . .
C5 N1 Ru1 122.1(2) . .
C1 N1 Ru1 121.7(2) . .
C6 N2 C5 133.9(3) . .
C6 N2 H2A 108(3) . .
C5 N2 H2A 117(3) . .
C6 N3 C10 118.9(3) . .
C6 N3 Ru1 125.4(2) . .
C10 N3 Ru1 114.9(2) . .
C13 O1 H1A 113(4) . .
F2 P1 F3 91.59(15) . .
F2 P1 F1 91.20(16) . .
F3 P1 F1 177.12(16) . .
F2 P1 F5 90.52(15) . .
F3 P1 F5 90.35(14) . .
F1 P1 F5 90.30(14) . .
F2 P1 F4 178.43(15) . .
F3 P1 F4 89.02(15) . .
F1 P1 F4 88.17(15) . .
F5 P1 F4 90.92(15) . .
F2 P1 F6 90.47(13) . .
F3 P1 F6 88.95(13) . .
F1 P1 F6 90.35(13) . .
F5 P1 F6 178.80(15) . .
F4 P1 F6 88.09(13) . .

loop_
_geom_bond_atom_site_label_1
_geom_bond_atom_site_label_2
_geom_bond_distance
_geom_bond_site_symmetry_2
Ru1 N3 2.029(3) .
Ru1 N3 2.029(3) 2
Ru1 N1 2.101(3) .
Ru1 N1 2.101(3) 2
Ru1 S1 2.3822(8) .
Ru1 S1 2.3822(8) 2
S1 C11 1.816(4) .
S1 C12 1.827(3) .
C1 N1 1.363(4) .
C1 C2 1.371(5) .
C1 H1 0.9500 .
C2 C3 1.394(5) .
C2 H2 0.9500 .
C3 C4 1.360(5) .
C3 H3 0.9500 .
C4 C5 1.404(5) .
C4 H4 0.9500 .
C5 N1 1.356(4) .
C5 N2 1.382(4) .
C6 N3 1.346(4) .
C6 N2 1.375(4) .
C6 C7 1.405(5) .
C7 C8 1.374(5) .
C7 H7 0.9500 .
C8 C9 1.394(5) .
C8 H8 0.9500 .
C9 C10 1.371(5) .
C9 H9 0.9500 .
C10 N3 1.373(4) .
C10 C10 1.492(6) 2
C11 H11A 0.9800 .
C11 H11B 0.9800 .
C11 H11C 0.9800 .
C12 C13 1.511(5) .
C12 H12A 0.9900 .
C12 H12B 0.9900 .
C13 O1 1.429(4) .
C13 H13A 0.9900 .
C13 H13B 0.9900 .
N2 H2A 0.85(3) .
O1 H1A 0.85(3) .
P1 F2 1.579(2) .
P1 F3 1.581(2) .
P1 F1 1.582(2) .
P1 F5 1.588(2) .
P1 F4 1.612(3) .
P1 F6 1.625(2) .

loop_
_geom_hbond_atom_site_label_D
_geom_hbond_atom_site_label_H
_geom_hbond_atom_site_label_A
_geom_hbond_distance_DH
_geom_hbond_distance_HA
_geom_hbond_distance_DA
_geom_hbond_angle_DHA
_geom_hbond_site_symmetry_A
N2 H2A O1 0.85(3) 2.07(3) 2.895(4) 164(4) 7_565
O1 H1A F3 0.85(3) 2.35(4) 2.985(4) 132(4) 4
O1 H1A F4 0.85(3) 2.39(4) 3.009(4) 130(4) 4
O1 H1A F6 0.85(3) 2.10(3) 2.934(3) 166(5) 4

loop_
_geom_torsion_atom_site_label_1
_geom_torsion_atom_site_label_2
_geom_torsion_atom_site_label_3
_geom_torsion_atom_site_label_4
_geom_torsion
_geom_torsion_site_symmetry_1
_geom_torsion_site_symmetry_4
N1 C1 C2 C3 -0.9(5) . .
C1 C2 C3 C4 -5.5(5) . .
C2 C3 C4 C5 3.4(5) . .
C3 C4 C5 N1 5.3(5) . .
C3 C4 C5 N2 -175.1(3) . .
N3 C6 C7 C8 1.5(5) . .
N2 C6 C7 C8 -175.7(3) . .
C6 C7 C8 C9 1.2(5) . .
C7 C8 C9 C10 -1.6(5) . .
C8 C9 C10 N3 -0.8(5) . .
C8 C9 C10 C10 176.2(4) . 2
C11 S1 C12 C13 -68.5(3) . .
Ru1 S1 C12 C13 172.6(2) . .
S1 C12 C13 O1 -63.2(3) . .
N2 C5 N1 C1 169.2(3) . .
C4 C5 N1 C1 -11.2(5) . .
N2 C5 N1 Ru1 -8.0(4) . .
C4 C5 N1 Ru1 171.5(2) . .
C2 C1 N1 C5 9.2(5) . .
C2 C1 N1 Ru1 -173.6(3) . .
N3 C6 N2 C5 16.2(6) . .
C7 C6 N2 C5 -166.6(3) . .
N1 C5 N2 C6 -13.5(6) . .
C4 C5 N2 C6 166.9(4) . .
N2 C6 N3 C10 173.3(3) . .
C7 C6 N3 C10 -3.8(5) . .
N2 C6 N3 Ru1 4.0(4) . .
C7 C6 N3 Ru1 -173.2(2) . .
C9 C10 N3 C6 3.5(5) . .
C10 C10 N3 C6 -173.7(3) 2 .
C9 C10 N3 Ru1 173.9(2) . .
C10 C10 N3 Ru1 -3.3(4) 2 .
